data_4083343
loop_
_publ_author_name
'Jansen, Eveline'
'Lutz, Martin'
'Bruin, Bas de'
'Elsevier, Cornelis J.'

_publ_section_title
;
 Charge-Delocalized \k2C,N-NHC-Amine Complexes of Rhodium, Iridium, and
 Ruthenium
;
_journal_issue 11
_journal_name_full Organometallics
_journal_page_first 2853
_journal_paper_doi 10.1021/om5003599
_journal_volume 33
_journal_year 2014
_chemical_formula_moiety 'C21 H29 Cl Ir N3'
_chemical_formula_sum 'C21 H29 Cl Ir N3'
_chemical_formula_weight 551.12
_chemical_name_systematic
; 
 ? 
;
_space_group_IT_number 14
_symmetry_cell_setting monoclinic
_symmetry_space_group_name_Hall '-P 2ybc'
_symmetry_space_group_name_H-M 'P 1 21/c 1'
_atom_sites_solution_hydrogens difmap
_atom_sites_solution_primary direct
_atom_sites_solution_secondary difmap
_audit_creation_method SHELXL-97
_cell_angle_alpha 90.00
_cell_angle_beta 108.739(2)
_cell_angle_gamma 90.00
_cell_formula_units_Z 4
_cell_length_a 10.4751(3)
_cell_length_b 19.6170(6)
_cell_length_c 10.2855(4)
_cell_measurement_reflns_used 28069
_cell_measurement_temperature 150(2)
_cell_measurement_theta_max 27.51
_cell_measurement_theta_min 2.05
_cell_volume 2001.53(12)
_computing_cell_refinement Peakref
_computing_data_collection Apex2
_computing_data_reduction 'Eval15, SADABS-2008/1'
_computing_structure_refinement 'SHELXL-97 (Sheldrick, 2008)'
_computing_structure_solution 'SHELXT (Sheldrick, 2012)'
_diffrn_ambient_temperature 150(2)
_diffrn_measured_fraction_theta_full 1.000
_diffrn_measured_fraction_theta_max 1.000
_diffrn_measurement_device_type 'Bruker Kappa ApexII'
_diffrn_measurement_method '\f and \w scans'
_diffrn_radiation_monochromator graphite
_diffrn_radiation_source 'fine-focus sealed tube'
_diffrn_radiation_type MoK\a
_diffrn_radiation_wavelength 0.71073
_diffrn_reflns_av_R_equivalents 0.0205
_diffrn_reflns_av_sigmaI/netI 0.0128
_diffrn_reflns_limit_h_max 13
_diffrn_reflns_limit_h_min -13
_diffrn_reflns_limit_k_max 25
_diffrn_reflns_limit_k_min -25
_diffrn_reflns_limit_l_max 13
_diffrn_reflns_limit_l_min -13
_diffrn_reflns_number 32160
_diffrn_reflns_theta_full 27.49
_diffrn_reflns_theta_max 27.49
_diffrn_reflns_theta_min 2.05
_exptl_absorpt_coefficient_mu 6.814
_exptl_absorpt_correction_T_max 0.4305
_exptl_absorpt_correction_T_min 0.3403
_exptl_absorpt_correction_type multi-scan
_exptl_absorpt_process_details SADABS-2008/1
_exptl_crystal_colour green
_exptl_crystal_density_diffrn 1.829
_exptl_crystal_density_method 'not measured'
_exptl_crystal_description block
_exptl_crystal_F_000 1080
_exptl_crystal_size_max 0.37
_exptl_crystal_size_mid 0.26
_exptl_crystal_size_min 0.24
_refine_diff_density_max 1.290
_refine_diff_density_min -0.626
_refine_diff_density_rms 0.064
_refine_ls_extinction_method none
_refine_ls_goodness_of_fit_ref 1.075
_refine_ls_hydrogen_treatment mixed
_refine_ls_matrix_type full
_refine_ls_number_parameters 260
_refine_ls_number_reflns 4602
_refine_ls_number_restraints 0
_refine_ls_restrained_S_all 1.075
_refine_ls_R_factor_all 0.0154
_refine_ls_R_factor_gt 0.0134
_refine_ls_shift/su_max 0.005
_refine_ls_shift/su_mean 0.000
_refine_ls_structure_factor_coef Fsqd
_refine_ls_weighting_details 'calc w=1/[\s^2^(Fo^2^)+(0.0088P)^2^+1.9144P] where P=(Fo^2^+2Fc^2^)/3'
_refine_ls_weighting_scheme calc
_refine_ls_wR_factor_gt 0.0287
_refine_ls_wR_factor_ref 0.0291
_reflns_number_gt 4272
_reflns_number_total 4602
_reflns_threshold_expression I>2\s(I)
_cod_data_source_file om5003599_si_002.cif
_cod_data_source_block l0343a
_cod_depositor_comments 'Adding full bibliography for 4083343--4083345.cif.'
_cod_original_cell_volume 2001.55(11)
_cod_original_sg_symbol_H-M 'P 21/c'
_cod_database_code 4083343

loop_
_symmetry_equiv_pos_as_xyz
'x, y, z'
'-x, y+1/2, -z+1/2'
'-x, -y, -z'
'x, -y-1/2, z-1/2'

loop_
_atom_site_label
_atom_site_type_symbol
_atom_site_fract_x
_atom_site_fract_y
_atom_site_fract_z
_atom_site_U_iso_or_equiv
_atom_site_adp_type
_atom_site_occupancy
_atom_site_symmetry_multiplicity
_atom_site_calc_flag
_atom_site_refinement_flags
Ir1 Ir 0.736748(7) 0.584085(4) 0.385509(7) 0.01603(3) Uani 1 1 d .
Cl1 Cl 0.67881(6) 0.46666(2) 0.39289(5) 0.02455(10) Uani 1 1 d .
N1 N 0.66772(19) 0.55583(9) 0.07843(17) 0.0237(4) Uani 1 1 d .
N2 N 0.51456(17) 0.61824(8) 0.11459(16) 0.0187(3) Uani 1 1 d .
N3 N 0.3890(2) 0.56162(9) 0.3026(2) 0.0251(4) Uani 1 1 d .
H3A H 0.470(3) 0.5441(13) 0.309(3) 0.036(7) Uiso 1 1 d .
H3B H 0.369(3) 0.5541(13) 0.375(3) 0.033(7) Uiso 1 1 d .
C1 C 0.6338(2) 0.58617(9) 0.1812(2) 0.0190(4) Uani 1 1 d .
C2 C 0.5739(2) 0.56902(11) -0.0485(2) 0.0287(5) Uani 1 1 d .
H2 H 0.5770 0.5534 -0.1349 0.034 Uiso 1 1 calc R
C3 C 0.4778(2) 0.60807(11) -0.0265(2) 0.0249(4) Uani 1 1 d .
H3 H 0.3997 0.6254 -0.0942 0.030 Uiso 1 1 calc R
C4 C 0.7883(3) 0.51356(11) 0.0969(2) 0.0321(5) Uani 1 1 d .
H4A H 0.7708 0.4817 0.0184 0.039 Uiso 1 1 calc R
H4B H 0.8050 0.4860 0.1813 0.039 Uiso 1 1 calc R
C5 C 0.9132(2) 0.55469(12) 0.1073(2) 0.0310(5) Uani 1 1 d .
H5A H 0.9888 0.5229 0.1158 0.037 Uiso 1 1 calc R
H5B H 0.9367 0.5824 0.1921 0.037 Uiso 1 1 calc R
C6 C 0.8987(2) 0.60188(11) -0.0143(2) 0.0290(5) Uani 1 1 d .
H6A H 0.8735 0.5743 -0.0995 0.035 Uiso 1 1 calc R
H6B H 0.8242 0.6343 -0.0218 0.035 Uiso 1 1 calc R
C7 C 1.0247(3) 0.64178(13) -0.0043(3) 0.0425(6) Uani 1 1 d .
H7A H 1.0488 0.6705 0.0780 0.064 Uiso 1 1 calc R
H7B H 1.0085 0.6707 -0.0858 0.064 Uiso 1 1 calc R
H7C H 1.0987 0.6101 0.0013 0.064 Uiso 1 1 calc R
C8 C 0.43492(19) 0.65911(10) 0.17594(19) 0.0180(4) Uani 1 1 d .
C9 C 0.3770(2) 0.63068(10) 0.2689(2) 0.0195(4) Uani 1 1 d .
C10 C 0.2994(2) 0.67373(11) 0.3217(2) 0.0244(4) Uani 1 1 d .
H10 H 0.2612 0.6563 0.3871 0.029 Uiso 1 1 calc R
C11 C 0.2769(2) 0.74090(11) 0.2811(2) 0.0266(5) Uani 1 1 d .
H11 H 0.2227 0.7687 0.3180 0.032 Uiso 1 1 calc R
C12 C 0.3326(2) 0.76843(11) 0.1869(2) 0.0258(5) Uani 1 1 d .
H12 H 0.3165 0.8146 0.1583 0.031 Uiso 1 1 calc R
C13 C 0.4124(2) 0.72672(10) 0.1357(2) 0.0218(4) Uani 1 1 d .
H13 H 0.4522 0.7448 0.0721 0.026 Uiso 1 1 calc R
C14 C 0.7666(2) 0.59351(10) 0.6039(2) 0.0228(4) Uani 1 1 d .
H14 H 0.715(2) 0.5589(11) 0.623(2) 0.013(5) Uiso 1 1 d .
C15 C 0.8913(2) 0.57813(11) 0.5895(2) 0.0240(4) Uani 1 1 d .
H15 H 0.916(2) 0.5328(13) 0.598(2) 0.031(6) Uiso 1 1 d .
C16 C 1.0023(2) 0.63022(12) 0.6052(2) 0.0306(5) Uani 1 1 d .
H16A H 1.0908 0.6085 0.6498 0.037 Uiso 1 1 calc R
H16B H 0.9915 0.6678 0.6651 0.037 Uiso 1 1 calc R
C17 C 0.9989(2) 0.65942(12) 0.4658(2) 0.0292(5) Uani 1 1 d .
H17A H 1.0434 0.7046 0.4801 0.035 Uiso 1 1 calc R
H17B H 1.0507 0.6290 0.4243 0.035 Uiso 1 1 calc R
C18 C 0.8572(2) 0.66689(10) 0.3675(2) 0.0218(4) Uani 1 1 d .
H18 H 0.855(2) 0.6733(10) 0.270(2) 0.015(5) Uiso 1 1 d .
C19 C 0.7437(2) 0.69179(10) 0.4000(2) 0.0202(4) Uani 1 1 d .
H19 H 0.675(2) 0.7124(11) 0.327(2) 0.018(5) Uiso 1 1 d .
C20 C 0.7498(2) 0.71926(10) 0.5402(2) 0.0250(4) Uani 1 1 d .
H20A H 0.6833 0.7565 0.5282 0.030 Uiso 1 1 calc R
H20B H 0.8405 0.7384 0.5863 0.030 Uiso 1 1 calc R
C21 C 0.7202(2) 0.66360(11) 0.6313(2) 0.0277(5) Uani 1 1 d .
H21A H 0.7656 0.6755 0.7288 0.033 Uiso 1 1 calc R
H21B H 0.6220 0.6623 0.6158 0.033 Uiso 1 1 calc R

loop_
_atom_site_aniso_label
_atom_site_aniso_U_11
_atom_site_aniso_U_22
_atom_site_aniso_U_33
_atom_site_aniso_U_23
_atom_site_aniso_U_13
_atom_site_aniso_U_12
Ir1 0.02120(4) 0.01222(4) 0.01454(4) 0.00202(3) 0.00557(3) 0.00183(3)
Cl1 0.0393(3) 0.0136(2) 0.0222(2) 0.00209(18) 0.0120(2) 0.0004(2)
N1 0.0343(10) 0.0212(9) 0.0184(8) 0.0015(7) 0.0121(8) 0.0064(8)
N2 0.0246(9) 0.0170(8) 0.0148(8) 0.0019(6) 0.0068(7) 0.0002(7)
N3 0.0319(11) 0.0212(9) 0.0264(10) 0.0031(7) 0.0151(9) -0.0027(8)
C1 0.0262(10) 0.0133(9) 0.0190(9) 0.0014(7) 0.0094(8) 0.0001(8)
C2 0.0441(14) 0.0262(11) 0.0162(10) 0.0005(8) 0.0101(10) 0.0024(10)
C3 0.0339(12) 0.0255(10) 0.0131(9) 0.0017(8) 0.0046(9) -0.0001(9)
C4 0.0500(15) 0.0245(11) 0.0284(12) 0.0068(9) 0.0217(11) 0.0179(10)
C5 0.0347(13) 0.0350(12) 0.0231(11) -0.0007(9) 0.0089(10) 0.0174(10)
C6 0.0337(12) 0.0276(11) 0.0260(11) -0.0025(9) 0.0099(10) 0.0056(9)
C7 0.0367(14) 0.0371(14) 0.0509(16) -0.0068(12) 0.0103(12) -0.0009(11)
C8 0.0182(9) 0.0182(9) 0.0156(9) -0.0012(7) 0.0027(8) -0.0009(7)
C9 0.0203(10) 0.0195(9) 0.0164(9) -0.0002(7) 0.0029(8) -0.0029(8)
C10 0.0234(10) 0.0305(11) 0.0195(10) -0.0018(8) 0.0070(8) -0.0014(9)
C11 0.0229(10) 0.0295(11) 0.0248(10) -0.0055(9) 0.0041(9) 0.0054(9)
C12 0.0270(11) 0.0191(10) 0.0256(11) 0.0000(8) 0.0007(9) 0.0041(8)
C13 0.0219(10) 0.0204(10) 0.0200(10) 0.0029(8) 0.0023(8) -0.0020(8)
C14 0.0323(11) 0.0199(10) 0.0163(9) 0.0017(8) 0.0078(9) -0.0014(9)
C15 0.0295(11) 0.0194(10) 0.0193(10) 0.0038(8) 0.0026(8) 0.0067(9)
C16 0.0223(11) 0.0334(12) 0.0299(12) 0.0004(10) -0.0003(9) 0.0043(9)
C17 0.0220(11) 0.0265(11) 0.0386(13) -0.0001(10) 0.0093(10) -0.0017(9)
C18 0.0253(11) 0.0168(9) 0.0244(10) 0.0043(8) 0.0095(9) -0.0018(8)
C19 0.0232(10) 0.0126(9) 0.0234(10) 0.0011(8) 0.0053(9) -0.0006(8)
C20 0.0294(11) 0.0169(9) 0.0290(11) -0.0039(8) 0.0098(9) 0.0014(8)
C21 0.0375(13) 0.0237(11) 0.0245(11) -0.0027(9) 0.0134(10) 0.0013(9)

loop_
_atom_type_symbol
_atom_type_description
_atom_type_scat_dispersion_real
_atom_type_scat_dispersion_imag
_atom_type_scat_source
C C 0.0033 0.0016 'International Tables Vol C Tables 4.2.6.8 and 6.1.1.4'
H H 0.0000 0.0000 'International Tables Vol C Tables 4.2.6.8 and 6.1.1.4'
Cl Cl 0.1484 0.1585 'International Tables Vol C Tables 4.2.6.8 and 6.1.1.4'
Ir Ir -1.4442 7.9887 'International Tables Vol C Tables 4.2.6.8 and 6.1.1.4'
N N 0.0061 0.0033 'International Tables Vol C Tables 4.2.6.8 and 6.1.1.4'

loop_
_geom_angle_atom_site_label_1
_geom_angle_atom_site_label_2
_geom_angle_atom_site_label_3
_geom_angle
C1 Ir1 C18 91.60(8)
C1 Ir1 C19 92.72(8)
C18 Ir1 C19 39.37(8)
C1 Ir1 C14 156.85(8)
C18 Ir1 C14 97.71(8)
C19 Ir1 C14 81.50(8)
C1 Ir1 C15 165.91(8)
C18 Ir1 C15 81.16(8)
C19 Ir1 C15 89.30(8)
C14 Ir1 C15 37.16(8)
C1 Ir1 Cl1 89.79(5)
C18 Ir1 Cl1 156.05(6)
C19 Ir1 Cl1 164.33(6)
C14 Ir1 Cl1 90.16(6)
C15 Ir1 Cl1 92.01(6)
C1 N1 C2 111.65(18)
C1 N1 C4 125.16(18)
C2 N1 C4 123.19(18)
C1 N2 C3 111.03(17)
C1 N2 C8 126.84(16)
C3 N2 C8 122.11(17)
C9 N3 H3A 113.4(17)
C9 N3 H3B 111.0(18)
H3A N3 H3B 112(2)
N1 C1 N2 103.68(16)
N1 C1 Ir1 127.77(15)
N2 C1 Ir1 128.55(14)
C3 C2 N1 106.99(18)
C3 C2 H2 126.5
N1 C2 H2 126.5
C2 C3 N2 106.64(19)
C2 C3 H3 126.7
N2 C3 H3 126.7
N1 C4 C5 113.32(18)
N1 C4 H4A 108.9
C5 C4 H4A 108.9
N1 C4 H4B 108.9
C5 C4 H4B 108.9
H4A C4 H4B 107.7
C4 C5 C6 114.22(19)
C4 C5 H5A 108.7
C6 C5 H5A 108.7
C4 C5 H5B 108.7
C6 C5 H5B 108.7
H5A C5 H5B 107.6
C7 C6 C5 113.9(2)
C7 C6 H6A 108.8
C5 C6 H6A 108.8
C7 C6 H6B 108.8
C5 C6 H6B 108.8
H6A C6 H6B 107.7
C6 C7 H7A 109.5
C6 C7 H7B 109.5
H7A C7 H7B 109.5
C6 C7 H7C 109.5
H7A C7 H7C 109.5
H7B C7 H7C 109.5
C13 C8 C9 120.97(18)
C13 C8 N2 117.94(17)
C9 C8 N2 121.03(17)
N3 C9 C10 120.52(19)
N3 C9 C8 122.15(18)
C10 C9 C8 117.23(18)
C11 C10 C9 121.6(2)
C11 C10 H10 119.2
C9 C10 H10 119.2
C10 C11 C12 120.8(2)
C10 C11 H11 119.6
C12 C11 H11 119.6
C13 C12 C11 118.26(19)
C13 C12 H12 120.9
C11 C12 H12 120.9
C8 C13 C12 121.07(19)
C8 C13 H13 119.5
C12 C13 H13 119.5
C15 C14 C21 125.7(2)
C15 C14 Ir1 72.54(12)
C21 C14 Ir1 108.71(13)
C15 C14 H14 119.5(13)
C21 C14 H14 112.6(13)
Ir1 C14 H14 105.0(13)
C14 C15 C16 123.72(19)
C14 C15 Ir1 70.31(12)
C16 C15 Ir1 111.67(14)
C14 C15 H15 116.4(15)
C16 C15 H15 117.0(15)
Ir1 C15 H15 104.2(15)
C15 C16 C17 111.45(18)
C15 C16 H16A 109.3
C17 C16 H16A 109.3
C15 C16 H16B 109.3
C17 C16 H16B 109.3
H16A C16 H16B 108.0
C18 C17 C16 112.56(18)
C18 C17 H17A 109.1
C16 C17 H17A 109.1
C18 C17 H17B 109.1
C16 C17 H17B 109.1
H17A C17 H17B 107.8
C19 C18 C17 126.37(19)
C19 C18 Ir1 70.95(11)
C17 C18 Ir1 110.80(14)
C19 C18 H18 115.9(12)
C17 C18 H18 112.6(12)
Ir1 C18 H18 111.2(12)
C18 C19 C20 124.10(19)
C18 C19 Ir1 69.68(11)
C20 C19 Ir1 114.21(13)
C18 C19 H19 116.3(13)
C20 C19 H19 112.8(13)
Ir1 C19 H19 111.8(13)
C19 C20 C21 111.81(16)
C19 C20 H20A 109.3
C21 C20 H20A 109.3
C19 C20 H20B 109.3
C21 C20 H20B 109.3
H20A C20 H20B 107.9
C14 C21 C20 113.18(17)
C14 C21 H21A 108.9
C20 C21 H21A 108.9
C14 C21 H21B 108.9
C20 C21 H21B 108.9
H21A C21 H21B 107.8

loop_
_geom_bond_atom_site_label_1
_geom_bond_atom_site_label_2
_geom_bond_distance
Ir1 C1 2.031(2)
Ir1 C18 2.101(2)
Ir1 C19 2.1178(19)
Ir1 C14 2.1745(19)
Ir1 C15 2.203(2)
Ir1 Cl1 2.3895(5)
N1 C1 1.357(2)
N1 C2 1.383(3)
N1 C4 1.471(3)
N2 C1 1.369(3)
N2 C3 1.391(2)
N2 C8 1.441(2)
N3 C9 1.394(3)
N3 H3A 0.90(3)
N3 H3B 0.85(3)
C2 C3 1.341(3)
C2 H2 0.9500
C3 H3 0.9500
C4 C5 1.511(4)
C4 H4A 0.9900
C4 H4B 0.9900
C5 C6 1.524(3)
C5 H5A 0.9900
C5 H5B 0.9900
C6 C7 1.510(3)
C6 H6A 0.9900
C6 H6B 0.9900
C7 H7A 0.9800
C7 H7B 0.9800
C7 H7C 0.9800
C8 C13 1.387(3)
C8 C9 1.402(3)
C9 C10 1.397(3)
C10 C11 1.380(3)
C10 H10 0.9500
C11 C12 1.391(3)
C11 H11 0.9500
C12 C13 1.388(3)
C12 H12 0.9500
C13 H13 0.9500
C14 C15 1.395(3)
C14 C21 1.514(3)
C14 H14 0.93(2)
C15 C16 1.517(3)
C15 H15 0.92(2)
C16 C17 1.534(3)
C16 H16A 0.9900
C16 H16B 0.9900
C17 C18 1.511(3)
C17 H17A 0.9900
C17 H17B 0.9900
C18 C19 1.421(3)
C18 H18 1.00(2)
C19 C20 1.522(3)
C19 H19 0.95(2)
C20 C21 1.533(3)
C20 H20A 0.9900
C20 H20B 0.9900
C21 H21A 0.9900
C21 H21B 0.9900

loop_
_geom_hbond_atom_site_label_D
_geom_hbond_atom_site_label_H
_geom_hbond_atom_site_label_A
_geom_hbond_distance_DH
_geom_hbond_distance_HA
_geom_hbond_distance_DA
_geom_hbond_angle_DHA
_geom_hbond_site_symmetry_A
N3 H3A Cl1 0.90(3) 2.57(3) 3.426(2) 159(2) .
N3 H3B Cl1 0.85(3) 2.62(3) 3.472(2) 176(2) 3_666

loop_
_geom_torsion_atom_site_label_1
_geom_torsion_atom_site_label_2
_geom_torsion_atom_site_label_3
_geom_torsion_atom_site_label_4
_geom_torsion
C2 N1 C1 N2 0.7(2)
C4 N1 C1 N2 -178.99(19)
C2 N1 C1 Ir1 -179.29(15)
C4 N1 C1 Ir1 1.0(3)
C3 N2 C1 N1 -0.7(2)
C8 N2 C1 N1 -179.19(17)
C3 N2 C1 Ir1 179.30(14)
C8 N2 C1 Ir1 0.8(3)
C18 Ir1 C1 N1 85.53(18)
C19 Ir1 C1 N1 124.92(18)
C14 Ir1 C1 N1 -160.48(18)
C15 Ir1 C1 N1 26.9(4)
Cl1 Ir1 C1 N1 -70.55(17)
C18 Ir1 C1 N2 -94.42(18)
C19 Ir1 C1 N2 -55.04(18)
C14 Ir1 C1 N2 19.6(3)
C15 Ir1 C1 N2 -153.0(3)
Cl1 Ir1 C1 N2 109.49(17)
C1 N1 C2 C3 -0.4(3)
C4 N1 C2 C3 179.2(2)
N1 C2 C3 N2 0.0(2)
C1 N2 C3 C2 0.4(2)
C8 N2 C3 C2 179.03(18)
C1 N1 C4 C5 -83.9(2)
C2 N1 C4 C5 96.5(3)
N1 C4 C5 C6 -56.2(2)
C4 C5 C6 C7 -178.92(19)
C1 N2 C8 C13 119.5(2)
C3 N2 C8 C13 -58.9(3)
C1 N2 C8 C9 -63.2(3)
C3 N2 C8 C9 118.4(2)
C13 C8 C9 N3 174.70(19)
N2 C8 C9 N3 -2.4(3)
C13 C8 C9 C10 -1.8(3)
N2 C8 C9 C10 -178.93(18)
N3 C9 C10 C11 -174.6(2)
C8 C9 C10 C11 2.0(3)
C9 C10 C11 C12 -0.8(3)
C10 C11 C12 C13 -0.6(3)
C9 C8 C13 C12 0.4(3)
N2 C8 C13 C12 177.68(18)
C11 C12 C13 C8 0.8(3)
C1 Ir1 C14 C15 -177.03(17)
C18 Ir1 C14 C15 -64.19(13)
C19 Ir1 C14 C15 -100.19(13)
Cl1 Ir1 C14 C15 93.12(12)
C1 Ir1 C14 C21 -54.4(3)
C18 Ir1 C14 C21 58.43(16)
C19 Ir1 C14 C21 22.43(15)
C15 Ir1 C14 C21 122.6(2)
Cl1 Ir1 C14 C21 -144.26(15)
C21 C14 C15 C16 2.6(3)
Ir1 C14 C15 C16 103.5(2)
C21 C14 C15 Ir1 -100.8(2)
C1 Ir1 C15 C14 175.2(3)
C18 Ir1 C15 C14 115.47(13)
C19 Ir1 C15 C14 76.77(13)
Cl1 Ir1 C15 C14 -87.61(12)
C1 Ir1 C15 C16 55.7(4)
C18 Ir1 C15 C16 -4.02(15)
C19 Ir1 C15 C16 -42.71(16)
C14 Ir1 C15 C16 -119.5(2)
Cl1 Ir1 C15 C16 152.91(14)
C14 C15 C16 C17 -95.6(2)
Ir1 C15 C16 C17 -15.4(2)
C15 C16 C17 C18 35.4(3)
C16 C17 C18 C19 42.4(3)
C16 C17 C18 Ir1 -38.8(2)
C1 Ir1 C18 C19 92.34(13)
C14 Ir1 C18 C19 -66.41(13)
C15 Ir1 C18 C19 -99.80(13)
Cl1 Ir1 C18 C19 -174.57(11)
C1 Ir1 C18 C17 -144.98(15)
C19 Ir1 C18 C17 122.7(2)
C14 Ir1 C18 C17 56.27(16)
C15 Ir1 C18 C17 22.88(15)
Cl1 Ir1 C18 C17 -51.9(2)
C17 C18 C19 C20 3.9(3)
Ir1 C18 C19 C20 106.10(19)
C17 C18 C19 Ir1 -102.3(2)
C1 Ir1 C19 C18 -89.20(13)
C14 Ir1 C19 C18 113.33(13)
C15 Ir1 C19 C18 76.85(13)
Cl1 Ir1 C19 C18 171.83(17)
C1 Ir1 C19 C20 151.52(15)
C18 Ir1 C19 C20 -119.3(2)
C14 Ir1 C19 C20 -5.95(15)
C15 Ir1 C19 C20 -42.42(16)
Cl1 Ir1 C19 C20 52.6(3)
C18 C19 C20 C21 -92.9(2)
Ir1 C19 C20 C21 -11.8(2)
C15 C14 C21 C20 45.8(3)
Ir1 C14 C21 C20 -35.8(2)
C19 C20 C21 C14 31.8(3)
